data_7718063
loop_
_publ_author_name
'de Campos, &#xc9;lvio Ant&#xf4;nio'
'Silva, Luana Thayline Casagrande'
'Rodrigues, Rodrigo Vieira'
'de Souza, Ronan Farias Freire'
'Dos Santos, Jeane Patr&#xed;cia Cardozo'
'Olguin, Concei&#xe7;&#xe3;o de F&#xe1;tima Alves'
'Buzanello, Cleide Viviane'
'Ellena, Javier Alcides'
'Santiago, Pedro Henrique de Oliveira'
'Denofre de Campos, S&#xed;lvia'

_publ_section_title
;
 A nickel glutamate metal biomolecule framework.
;
_journal_issue 11
_journal_name_full 'Dalton transactions (Cambridge, England : 2003)'
_journal_page_first 4645
_journal_page_last 4655
_journal_paper_doi 10.1039/d4dt03413a
_journal_volume 54
_journal_year 2025
_chemical_absolute_configuration rm
_chemical_formula_moiety 'C5 H9 N Ni O5, H2 O'
_chemical_formula_sum 'C5 H11 N Ni O6'
_chemical_formula_weight 239.86
_space_group_crystal_system orthorhombic
_space_group_IT_number 19
_space_group_name_Hall 'P 2ac 2ab'
_space_group_name_H-M_alt 'P 21 21 21'
_atom_sites_solution_hydrogens mixed
_atom_sites_solution_primary dual
_audit_creation_date 2023-03-02
_audit_creation_method
;
Olex2 1.5-ac5-023
(compiled 2022.04.12 svn.rca3783a0 for Rigaku Oxford Diffraction, GUI svn.r6498)
;
_audit_update_record
;
2023-04-17 deposited with the CCDC.	2025-02-13 downloaded from the CCDC.
;
_cell_angle_alpha 90
_cell_angle_beta 90
_cell_angle_gamma 90
_cell_formula_units_Z 4
_cell_length_a 7.0577(2)
_cell_length_b 10.2307(3)
_cell_length_c 11.5950(4)
_cell_measurement_reflns_used 5177
_cell_measurement_temperature 100(2)
_cell_measurement_theta_max 33.9240
_cell_measurement_theta_min 2.6440
_cell_volume 837.22(4)
_computing_cell_refinement 'CrysAlisPro 1.171.42.84a (Rigaku OD, 2023)'
_computing_data_collection 'CrysAlisPro 1.171.42.84a (Rigaku OD, 2023)'
_computing_data_reduction 'CrysAlisPro 1.171.42.84a (Rigaku OD, 2023)'
_computing_molecular_graphics 'Olex2 1.5-ac5-023 (Dolomanov et al., 2009)'
_computing_publication_material 'Olex2 1.5-ac5-023 (Dolomanov et al., 2009)'
_computing_structure_refinement 'SHELXL 2019/2 (Sheldrick, 2015)'
_computing_structure_solution 'SHELXT  (Sheldrick, 2015)'
_diffrn_ambient_environment N~2~
_diffrn_ambient_temperature 100(2)
_diffrn_detector 'Hybrid Pixel Array Detector'
_diffrn_detector_area_resol_mean 10.0000
_diffrn_detector_type HyPix
_diffrn_measured_fraction_theta_full 1.000
_diffrn_measured_fraction_theta_max 1.000
_diffrn_measurement_details
;
List of Runs (angles in degrees, time in seconds):

  # Type    Start    End  Width  t~exp~   \w     \q     \k     \f   Frames
#--------------------------------------------------------------------------
  1  \w    -16.00   9.00   0.50    3.00    --  -12.12 -77.00 -90.00   50
  2  \w    -16.00  10.00   0.50    3.00    --  -12.12 -77.00-180.00   52
  3  \w    -27.00   0.00   0.50    3.00    --  -12.12 -57.00 -90.00   54
  4  \w     -9.00  44.00   0.50    3.00    --  -12.12  20.00 107.00  106
  5  \w      5.00  36.00   0.50    3.00    --   12.91  57.00  30.00   62
  6  \w    -52.00 -27.00   0.50    3.00    --   12.91 -19.00 -90.00   50
  7  \w    -60.00 -35.00   0.50    3.00    --   12.91 -20.00 -59.00   50
;
_diffrn_measurement_device 'four-circle diffractometer'
_diffrn_measurement_device_type 'XtaLAB Synergy, Dualflex, HyPix'
_diffrn_measurement_method '\w scans'
_diffrn_orient_matrix_type 'CrysAlisPro convention (1999,Acta A55,543-557)'
_diffrn_orient_matrix_UB_11 0.0247351000
_diffrn_orient_matrix_UB_12 -0.0583811000
_diffrn_orient_matrix_UB_13 0.0293452000
_diffrn_orient_matrix_UB_21 0.0111766000
_diffrn_orient_matrix_UB_22 0.0357889000
_diffrn_orient_matrix_UB_23 0.0519519000
_diffrn_orient_matrix_UB_31 -0.0967800000
_diffrn_orient_matrix_UB_32 -0.0107828000
_diffrn_orient_matrix_UB_33 0.0134838000
_diffrn_radiation_monochromator mirror
_diffrn_radiation_probe x-ray
_diffrn_radiation_type 'Mo K\a'
_diffrn_radiation_wavelength 0.71073
_diffrn_reflns_av_R_equivalents 0.0212
_diffrn_reflns_av_unetI/netI 0.0262
_diffrn_reflns_Laue_measured_fraction_full 1.000
_diffrn_reflns_Laue_measured_fraction_max 1.000
_diffrn_reflns_limit_h_max 9
_diffrn_reflns_limit_h_min -8
_diffrn_reflns_limit_k_max 13
_diffrn_reflns_limit_k_min -13
_diffrn_reflns_limit_l_max 15
_diffrn_reflns_limit_l_min -13
_diffrn_reflns_number 5632
_diffrn_reflns_point_group_measured_fraction_full 0.978
_diffrn_reflns_point_group_measured_fraction_max 0.949
_diffrn_reflns_theta_full 25.242
_diffrn_reflns_theta_max 28.691
_diffrn_reflns_theta_min 2.655
_diffrn_source 'micro-focus sealed X-ray tube'
_diffrn_source_type 'PhotonJet (Mo) X-ray Source'
_exptl_absorpt_coefficient_mu 2.317
_exptl_absorpt_correction_T_max 1.00000
_exptl_absorpt_correction_T_min 0.80068
_exptl_absorpt_correction_type multi-scan
_exptl_absorpt_process_details
;
CrysAlisPro 1.171.42.84a (Rigaku Oxford Diffraction, 2023)
Empirical absorption correction using spherical harmonics,
implemented in SCALE3 ABSPACK scaling algorithm.
;
_exptl_crystal_colour 'light green'
_exptl_crystal_colour_modifier light
_exptl_crystal_colour_primary green
_exptl_crystal_density_diffrn 1.903
_exptl_crystal_description block
_exptl_crystal_F_000 496
_exptl_crystal_size_max 0.143
_exptl_crystal_size_mid 0.1
_exptl_crystal_size_min 0.089
_refine_diff_density_max 0.288
_refine_diff_density_min -0.295
_refine_diff_density_rms 0.062
_refine_ls_abs_structure_details
;
 Flack x determined using 762 quotients [(I+)-(I-)]/[(I+)+(I-)]
 (Parsons, Flack and Wagner, Acta Cryst. B69 (2013) 249-259).
;
_refine_ls_abs_structure_Flack -0.001(7)
_refine_ls_extinction_method none
_refine_ls_goodness_of_fit_ref 1.067
_refine_ls_hydrogen_treatment mixed
_refine_ls_matrix_type full
_refine_ls_number_parameters 130
_refine_ls_number_reflns 2065
_refine_ls_number_restraints 0
_refine_ls_restrained_S_all 1.067
_refine_ls_R_factor_all 0.0201
_refine_ls_R_factor_gt 0.0190
_refine_ls_shift/su_max 0.001
_refine_ls_shift/su_mean 0.000
_refine_ls_structure_factor_coef Fsqd
_refine_ls_weighting_details 'w=1/[\s^2^(Fo^2^)+(0.0198P)^2^+0.1786P] where P=(Fo^2^+2Fc^2^)/3'
_refine_ls_weighting_scheme calc
_refine_ls_wR_factor_gt 0.0433
_refine_ls_wR_factor_ref 0.0438
_reflns_Friedel_coverage 0.623
_reflns_Friedel_fraction_full 0.944
_reflns_Friedel_fraction_max 0.878
_reflns_number_gt 2006
_reflns_number_total 2065
_reflns_threshold_expression 'I > 2\s(I)'
_cod_data_source_file d4dt03413a2.cif
_cod_data_source_block 20230227ron01_auto
_cod_depositor_comments 'Adding full bibliography for 7718063.cif.'
_cod_original_cell_volume 837.23(5)
_cod_database_code 7718063
_shelx_shelxl_version_number 2019/2
_chemical_oxdiff_formula 'C15 H29 N3 O13 Ni'
_chemical_oxdiff_usercomment 'Ronan Farias Freire de Souza - Amostra 1 -27-02-2023'
_shelx_space_group_comment
;
The symmetry employed for this shelxl refinement is uniquely defined
by the following loop, which should always be used as a source of
symmetry information in preference to the above space-group names.
They are only intended as comments.
;
_shelx_estimated_absorpt_t_max 0.820
_shelx_estimated_absorpt_t_min 0.733
_olex2_refinement_description
;
1. Fixed Uiso
 At 1.2 times of:
  All C(H) groups, All C(H,H) groups
 At 1.5 times of:
  All O(H,H) groups
2.a Free rotating group:
 O6(H6A,H6B)
2.b Rotating group:
 O5(H5A,H5B)
2.c Ternary CH refined with riding coordinates:
 C2(H2)
2.d Secondary CH2 refined with riding coordinates:
 C3(H3A,H3B), C4(H4A,H4B)
;
_olex2_date_sample_data_collection 2023-02-27
_olex2_date_sample_submission 2023-02-17
_olex2_submission_original_sample_id 'Amostra 01'
_olex2_submission_special_instructions 'No special instructions were received'
_oxdiff_exptl_absorpt_empirical_details
;
Empirical correction (ABSPACK) includes:
- Absorption correction using spherical harmonics
- Frame scaling
;
_oxdiff_exptl_absorpt_empirical_full_max 1.341
_oxdiff_exptl_absorpt_empirical_full_min 0.781

loop_
_space_group_symop_operation_xyz
'x, y, z'
'-x+1/2, -y, z+1/2'
'-x, y+1/2, -z+1/2'
'x+1/2, -y+1/2, -z'

loop_
_atom_site_label
_atom_site_type_symbol
_atom_site_fract_x
_atom_site_fract_y
_atom_site_fract_z
_atom_site_U_iso_or_equiv
_atom_site_adp_type
_atom_site_occupancy
_atom_site_site_symmetry_order
_atom_site_calc_flag
_atom_site_refinement_flags_posn
_atom_site_refinement_flags_adp
_atom_site_refinement_flags_occupancy
_atom_site_disorder_assembly
_atom_site_disorder_group
Ni1 Ni 0.86425(3) 0.55722(3) 0.95993(2) 0.00654(8) Uani 1 1 d . . . . .
O2 O 0.5184(2) 0.77534(16) 1.01996(14) 0.0093(3) Uani 1 1 d . . . . .
O3 O 0.88846(19) 0.93835(16) 0.52941(13) 0.0101(3) Uani 1 1 d . . . . .
O4 O 0.9894(2) 1.00799(16) 0.69724(15) 0.0112(3) Uani 1 1 d . . . . .
O5 O 0.7161(2) 0.38390(15) 0.94358(15) 0.0105(3) Uani 1 1 d . . . . .
H5A H 0.640585 0.373273 1.003261 0.016 Uiso 1 1 d R U . . .
H5B H 0.794464 0.317153 0.947890 0.016 Uiso 1 1 d R U . . .
O1 O 0.6449(2) 0.64845(14) 0.88291(13) 0.0087(3) Uani 1 1 d . . . . .
O6 O 0.5818(2) 0.85509(16) 0.40569(15) 0.0119(3) Uani 1 1 d G . . . .
H6A H 0.674608 0.896135 0.439224 0.018 Uiso 1 1 d G U . . .
H6B H 0.561103 0.889436 0.338202 0.018 Uiso 1 1 d G U . . .
N1 N 0.2918(3) 0.89938(19) 0.87243(18) 0.0074(4) Uani 1 1 d . . . . .
C1 C 0.5427(3) 0.7417(2) 0.9162(2) 0.0075(4) Uani 1 1 d . . . . .
C3 C 0.5920(3) 0.9146(2) 0.7673(2) 0.0088(4) Uani 1 1 d . . . . .
H3A H 0.525104 0.976533 0.715832 0.011 Uiso 1 1 calc R U . . .
H3B H 0.653473 0.966017 0.829186 0.011 Uiso 1 1 calc R U . . .
C5 C 0.8787(3) 0.9357(2) 0.63863(19) 0.0087(4) Uani 1 1 d . . . . .
C2 C 0.4473(3) 0.8214(2) 0.8213(2) 0.0068(4) Uani 1 1 d . . . . .
H2 H 0.395396 0.761533 0.760851 0.008 Uiso 1 1 calc R U . . .
C4 C 0.7444(3) 0.8431(2) 0.6982(2) 0.0118(5) Uani 1 1 d . . . . .
H4A H 0.817283 0.785745 0.750692 0.014 Uiso 1 1 calc R U . . .
H4B H 0.682627 0.787005 0.639658 0.014 Uiso 1 1 calc R U . . .
H1A H 0.258(4) 0.960(3) 0.824(2) 0.005(6) Uiso 1 1 d . . . . .
H1B H 0.189(4) 0.857(3) 0.879(3) 0.027(9) Uiso 1 1 d . . . . .

loop_
_atom_site_aniso_label
_atom_site_aniso_U_11
_atom_site_aniso_U_22
_atom_site_aniso_U_33
_atom_site_aniso_U_23
_atom_site_aniso_U_13
_atom_site_aniso_U_12
Ni1 0.00615(11) 0.00704(12) 0.00642(13) -0.00013(12) 0.00019(10) 0.00016(11)
O2 0.0104(7) 0.0096(8) 0.0080(9) 0.0003(6) 0.0000(6) 0.0025(6)
O3 0.0094(6) 0.0131(7) 0.0079(7) 0.0009(7) -0.0011(6) -0.0018(6)
O4 0.0110(7) 0.0135(8) 0.0091(8) 0.0003(7) 0.0006(6) -0.0011(6)
O5 0.0103(7) 0.0082(7) 0.0130(10) 0.0008(7) 0.0011(6) 0.0003(6)
O1 0.0091(6) 0.0085(7) 0.0086(7) -0.0007(6) -0.0006(6) 0.0022(6)
O6 0.0106(7) 0.0128(8) 0.0124(9) 0.0016(7) -0.0014(6) -0.0026(6)
N1 0.0058(8) 0.0092(8) 0.0071(10) 0.0014(9) 0.0006(7) 0.0020(7)
C1 0.0055(9) 0.0072(10) 0.0098(11) 0.0009(9) 0.0002(8) -0.0022(8)
C3 0.0087(9) 0.0083(10) 0.0095(11) 0.0006(9) 0.0009(7) -0.0008(8)
C5 0.0073(8) 0.0082(9) 0.0105(10) 0.0012(9) 0.0028(8) 0.0015(9)
C2 0.0053(9) 0.0077(9) 0.0073(10) -0.0012(9) -0.0003(7) 0.0007(8)
C4 0.0118(10) 0.0098(11) 0.0137(12) 0.0011(10) 0.0071(9) 0.0000(9)

loop_
_atom_type_symbol
_atom_type_description
_atom_type_scat_dispersion_real
_atom_type_scat_dispersion_imag
_atom_type_scat_source
C C 0.0033 0.0016 'International Tables Vol C Tables 4.2.6.8 and 6.1.1.4'
H H 0.0000 0.0000 'International Tables Vol C Tables 4.2.6.8 and 6.1.1.4'
N N 0.0061 0.0033 'International Tables Vol C Tables 4.2.6.8 and 6.1.1.4'
Ni Ni 0.3393 1.1124 'International Tables Vol C Tables 4.2.6.8 and 6.1.1.4'
O O 0.0106 0.0060 'International Tables Vol C Tables 4.2.6.8 and 6.1.1.4'

loop_
_geom_angle_atom_site_label_1
_geom_angle_atom_site_label_2
_geom_angle_atom_site_label_3
_geom_angle
_geom_angle_site_symmetry_1
_geom_angle_site_symmetry_3
_geom_angle_publ_flag
O2 Ni1 O3 92.05(6) 4_567 3_746 ?
O2 Ni1 O4 92.14(6) 4_567 3_746 ?
O2 Ni1 O5 177.71(7) 4_567 . ?
O2 Ni1 N1 81.00(7) 4_567 4_567 ?
O2 Ni1 C5 94.79(7) 4_567 3_746 ?
O3 Ni1 O4 61.51(6) 3_746 3_746 ?
O3 Ni1 C5 30.78(6) 3_746 3_746 ?
O4 Ni1 C5 30.88(7) 3_746 3_746 ?
O5 Ni1 O3 85.98(6) . 3_746 ?
O5 Ni1 O4 87.95(6) . 3_746 ?
O5 Ni1 C5 84.12(7) . 3_746 ?
O1 Ni1 O2 94.09(6) . 4_567 ?
O1 Ni1 O3 156.75(6) . 3_746 ?
O1 Ni1 O4 95.83(6) . 3_746 ?
O1 Ni1 O5 88.17(6) . . ?
O1 Ni1 N1 97.34(7) . 4_567 ?
O1 Ni1 C5 126.15(7) . 3_746 ?
N1 Ni1 O3 105.77(7) 4_567 3_746 ?
N1 Ni1 O4 165.53(7) 4_567 3_746 ?
N1 Ni1 O5 98.40(7) 4_567 . ?
N1 Ni1 C5 136.50(7) 4_567 3_746 ?
C1 O2 Ni1 114.19(15) . 4_467 ?
C5 O3 Ni1 89.92(12) . 3_756 ?
C5 O4 Ni1 88.76(13) . 3_756 ?
C1 O1 Ni1 130.99(15) . . ?
C2 N1 Ni1 108.09(13) . 4_467 ?
O2 C1 C2 118.8(2) . . ?
O1 C1 O2 125.3(2) . . ?
O1 C1 C2 115.9(2) . . ?
C4 C3 C2 112.70(19) . . ?
O3 C5 Ni1 59.29(10) . 3_756 ?
O3 C5 O4 119.18(19) . . ?
O3 C5 C4 120.3(2) . . ?
O4 C5 Ni1 60.35(11) . 3_756 ?
O4 C5 C4 120.4(2) . . ?
C4 C5 Ni1 170.65(15) . 3_756 ?
N1 C2 C1 109.01(18) . . ?
N1 C2 C3 108.83(19) . . ?
C1 C2 C3 109.48(17) . . ?
C5 C4 C3 112.47(19) . . ?

loop_
_geom_bond_atom_site_label_1
_geom_bond_atom_site_label_2
_geom_bond_distance
_geom_bond_site_symmetry_2
_geom_bond_publ_flag
Ni1 O2 2.0426(16) 4_567 ?
Ni1 O3 2.1309(15) 3_746 ?
Ni1 O4 2.1545(17) 3_746 ?
Ni1 O5 2.0671(15) . ?
Ni1 O1 2.0164(15) . ?
Ni1 N1 2.058(2) 4_567 ?
Ni1 C5 2.478(2) 3_746 ?
O2 C1 1.263(3) . ?
O3 C5 1.269(3) . ?
O4 C5 1.272(3) . ?
O1 C1 1.257(3) . ?
N1 C2 1.481(3) . ?
C1 C2 1.527(3) . ?
C3 C2 1.531(3) . ?
C3 C4 1.527(3) . ?
C5 C4 1.508(3) . ?

loop_
_geom_hbond_atom_site_label_D
_geom_hbond_atom_site_label_H
_geom_hbond_atom_site_label_A
_geom_hbond_distance_DH
_geom_hbond_distance_HA
_geom_hbond_distance_DA
_geom_hbond_angle_DHA
_geom_hbond_site_symmetry_A
_geom_hbond_publ_flag
O5 H5A O6 0.88 1.90 2.750(2) 161.6 3_646 yes
O5 H5B O6 0.88 2.03 2.864(2) 158.7 2_665 yes
O6 H6A O3 0.87 1.89 2.733(2) 163.9 . yes
O6 H6B O4 0.87 1.97 2.839(2) 171.6 2_674 yes
N1 H1A O4 0.87(3) 2.45(3) 3.149(3) 138(2) 1_455 yes
N1 H1B O2 0.85(3) 2.16(3) 2.911(3) 147(3) 4_467 yes
